data_4060235
_journal_name_full Organometallics
_journal_paper_doi 10.1021/om034167n
_journal_year 2004
_chemical_formula_sum 'C5 H7 O2 Tl'
_chemical_formula_weight 303.48
_space_group_IT_number 45
_symmetry_cell_setting orthorhombic
_symmetry_space_group_name_Hall 'I 2 -2c'
_symmetry_space_group_name_H-M 'I b a 2'
_atom_sites_solution_hydrogens geom
_atom_sites_solution_primary direct
_atom_sites_solution_secondary difmap
_cell_angle_alpha 90.00
_cell_angle_beta 90.00
_cell_angle_gamma 90.00
_cell_formula_units_Z 8
_cell_length_a 11.3256(4)
_cell_length_b 20.6199(5)
_cell_length_c 5.3836(2)
_cell_measurement_reflns_used 889
_cell_measurement_temperature 223(2)
_cell_measurement_theta_max 27.86
_cell_measurement_theta_min 2.05
_cell_volume 1257.25(7)
_diffrn_ambient_temperature 223(2)
_diffrn_detector_area_resol_mean 9
_diffrn_measurement_device_type 'Nonius KappaCCD'
_diffrn_measurement_method '\w- & \f- scan'
_diffrn_radiation_monochromator graphite
_diffrn_radiation_source 'fine-focus sealed tube'
_diffrn_radiation_type MoK\a
_diffrn_radiation_wavelength 0.71073
_diffrn_reflns_av_R_equivalents 0.084
_diffrn_reflns_av_sigmaI/netI 0.0204
_diffrn_reflns_limit_h_max 14
_diffrn_reflns_limit_h_min -12
_diffrn_reflns_limit_k_max 26
_diffrn_reflns_limit_k_min -22
_diffrn_reflns_limit_l_max 7
_diffrn_reflns_limit_l_min -7
_diffrn_reflns_number 9736
_diffrn_reflns_theta_max 27.88
_diffrn_reflns_theta_min 0.21
_diffrn_standards_decay_% ?
_diffrn_standards_interval_count ?
_diffrn_standards_interval_time ?
_diffrn_standards_number ?
_exptl_absorpt_coefficient_mu 25.597
_exptl_absorpt_correction_T_max ?
_exptl_absorpt_correction_T_min ?
_exptl_absorpt_correction_type multi-scan
_exptl_absorpt_process_details Scalepack
_exptl_crystal_colour colourless
_exptl_crystal_density_diffrn 3.207
_exptl_crystal_density_meas ?
_exptl_crystal_density_method 'not measured'
_exptl_crystal_description plate
_exptl_crystal_F_000 1072
_exptl_crystal_size_max 0.2
_exptl_crystal_size_mid 0.2
_exptl_crystal_size_min 0.08
_refine_ls_abs_structure_details 'Flack H D (1983), Acta Cryst. A39, 876-881'
_refine_ls_abs_structure_Flack 0.00
_refine_ls_extinction_coef 0.0026(3)
_refine_ls_extinction_expression Fc^*^=kFc[1+0.001xFc^2^\l^3^/sin(2\q)]^-1/4^
_refine_ls_extinction_method SHELXL
_refine_ls_goodness_of_fit_ref 1.179
_refine_ls_hydrogen_treatment mixed
_refine_ls_matrix_type full
_refine_ls_number_parameters 76
_refine_ls_number_reflns 833
_refine_ls_number_restraints 1
_refine_ls_restrained_S_all 1.178
_refine_ls_R_factor_all 0.0429
_refine_ls_R_factor_gt 0.0388
_refine_ls_shift/su_max 0.000
_refine_ls_shift/su_mean 0.000
_refine_ls_structure_factor_coef Fsqd
_refine_ls_weighting_details 'calc w=1/[\s^2^(Fo^2^)+(0.0673P)^2^+7.3952P] where P=(Fo^2^+2Fc^2^)/3'
_refine_ls_weighting_scheme calc
_refine_ls_wR_factor_gt 0.1013
_refine_ls_wR_factor_ref 0.1037
_reflns_number_gt 757
_reflns_number_total 833
_reflns_threshold_expression >2sigma(I)
_cod_depositor_comments
;
The following automatic conversions were performed:
'_symmetry_cell_setting' value 'Orthorhombic' changed to 'orthorhombic'
according to '/home/saulius/struct/CIF-dictionaries/cif_core.dic'
dictionary named 'cif_core.dic' version 2.4.1 from
2010-06-29.

'_exptl_absorpt_correction_type' value 'multiscan' changed to
'multi-scan' according to
'/home/saulius/struct/CIF-dictionaries/cif_core.dic' dictionary named
'cif_core.dic' version 2.4.1 from 2010-06-29.

Automatic conversion script
Id: cif_fix_enum 1527 2010-12-29 10:47:43Z saulius 
;
_cod_original_sg_symbol_H-M Iba2
_cod_database_code 4060235

loop_
_symmetry_equiv_pos_as_xyz
'x, y, z'
'-x, -y, z'
'-x, y, z+1/2'
'x, -y, z+1/2'
'x+1/2, y+1/2, z+1/2'
'-x+1/2, -y+1/2, z+1/2'
'-x+1/2, y+1/2, z+1'
'x+1/2, -y+1/2, z+1'

loop_
_atom_site_label
_atom_site_type_symbol
_atom_site_fract_x
_atom_site_fract_y
_atom_site_fract_z
_atom_site_U_iso_or_equiv
_atom_site_adp_type
_atom_site_occupancy
_atom_site_symmetry_multiplicity
_atom_site_calc_flag
_atom_site_refinement_flags
_atom_site_disorder_assembly
_atom_site_disorder_group
Tl Tl 0.12185(3) 0.25951(2) 0.7363(5) 0.0254(3) Uani 1 1 d . . .
O1 O 0.1257(8) 0.1815(7) 0.378(3) 0.035(3) Uani 1 1 d . . .
O2 O 0.2915(9) 0.1816(4) 0.7989(18) 0.029(3) Uani 1 1 d . . .
C1 C 0.3990(11) 0.0845(8) 0.862(3) 0.024(3) Uani 1 1 d . . .
H1A H 0.4688 0.1101 0.8869 0.036 Uiso 1 1 calc R . .
H1B H 0.4183 0.0467 0.7665 0.036 Uiso 1 1 calc R . .
H1C H 0.3680 0.0714 1.0206 0.036 Uiso 1 1 calc R . .
C2 C 0.3089(9) 0.1236(6) 0.727(4) 0.023(3) Uani 1 1 d . . .
C3 C 0.2499(11) 0.0945(5) 0.517(3) 0.022(3) Uani 1 1 d . . .
H3 H 0.2717 0.0522 0.4774 0.026 Uiso 1 1 calc R . .
C4 C 0.1629(12) 0.1230(7) 0.365(3) 0.020(3) Uani 1 1 d . . .
C5 C 0.1014(12) 0.0797(7) 0.171(3) 0.028(4) Uani 1 1 d . . .
H5A H 0.0175 0.0815 0.1951 0.041 Uiso 1 1 calc R . .
H5B H 0.1281 0.0358 0.1896 0.041 Uiso 1 1 calc R . .
H5C H 0.1203 0.0949 0.0071 0.041 Uiso 1 1 calc R . .

loop_
_atom_site_aniso_label
_atom_site_aniso_U_11
_atom_site_aniso_U_22
_atom_site_aniso_U_33
_atom_site_aniso_U_23
_atom_site_aniso_U_13
_atom_site_aniso_U_12
Tl 0.0286(3) 0.0157(3) 0.0319(4) -0.0019(12) 0.0000(6) 0.00383(14)
O1 0.045(7) 0.015(6) 0.045(8) -0.005(6) -0.011(5) 0.010(4)
O2 0.043(5) 0.013(4) 0.029(6) -0.004(4) -0.011(4) 0.004(4)
C1 0.028(7) 0.021(8) 0.023(8) -0.001(6) -0.003(6) 0.004(6)
C2 0.017(5) 0.021(6) 0.031(7) -0.008(11) 0.017(10) -0.006(4)
C3 0.035(7) 0.007(5) 0.024(7) -0.001(5) 0.006(6) -0.004(5)
C4 0.018(6) 0.020(7) 0.022(7) -0.004(6) 0.002(6) 0.002(5)
C5 0.038(7) 0.012(7) 0.033(12) -0.005(5) 0.000(6) -0.001(5)
